data_7705305
loop_
_publ_author_name
'Bakhonsky, Vladyslav V.'
'Pashenko, Aleksander A.'
'Becker, Jonathan'
'Hausmann, Heike'
'De Groot, Huub J. M.'
'Overkleeft, Herman S.'
'Fokin, Andrey A.'
'Schreiner, Peter R.'

_publ_section_title
;
 Synthesis and antiproliferative activity of hindered, chiral
 1,2-diaminodiamantane platinum(II) complexes.
;
_journal_issue 40
_journal_name_full 'Dalton transactions (Cambridge, England : 2003)'
_journal_page_first 14009
_journal_page_last 14016
_journal_paper_doi 10.1039/d0dt02391d
_journal_volume 49
_journal_year 2020
_chemical_absolute_configuration ad
_chemical_formula_sum 'C15 H28 Cl2 N2 O'
_chemical_formula_weight 323.29
_space_group_crystal_system monoclinic
_space_group_IT_number 4
_space_group_name_Hall 'P 2yb'
_space_group_name_H-M_alt 'P 1 21 1'
_atom_sites_solution_hydrogens mixed
_atom_sites_solution_primary direct
_atom_sites_solution_secondary difmap
_audit_creation_method SHELXL-2017/1
_audit_update_record
;
2019-09-30 deposited with the CCDC.	2020-08-28 downloaded from the CCDC.
;
_cell_angle_alpha 90
_cell_angle_beta 92.4679(15)
_cell_angle_gamma 90
_cell_formula_units_Z 2
_cell_length_a 9.7449(3)
_cell_length_b 8.4127(3)
_cell_length_c 9.7717(3)
_cell_measurement_reflns_used 9978
_cell_measurement_temperature 100(2)
_cell_measurement_theta_max 52.12
_cell_measurement_theta_min 2.42
_cell_volume 800.35(5)
_computing_cell_refinement 'SAINT 8.38A (Bruker-AXS, 2017)'
_computing_data_collection 'APEX3 v2017.3-0 (Bruker-AXS, 2017)'
_computing_data_reduction 'SAINT 8.38A (Bruker-AXS, 2017)'
_computing_molecular_graphics 'Bruker SHELXTL'
_computing_publication_material 'Bruker SHELXTL'
_computing_structure_refinement 'SHELXL-2017/1 (Sheldrick, 2017)'
_computing_structure_solution 'SHELXT-2015 (Sheldrick, 2015)'
_diffrn_ambient_temperature 100(2)
_diffrn_measured_fraction_theta_full 0.994
_diffrn_measured_fraction_theta_max 0.999
_diffrn_measurement_device_type 'Bruker PHOTON100'
_diffrn_measurement_method '\f and \w scans'
_diffrn_radiation_type MoK\a
_diffrn_radiation_wavelength 0.71073
_diffrn_reflns_av_R_equivalents 0.0480
_diffrn_reflns_av_unetI/netI 0.0157
_diffrn_reflns_Laue_measured_fraction_full 0.994
_diffrn_reflns_Laue_measured_fraction_max 0.999
_diffrn_reflns_limit_h_max 20
_diffrn_reflns_limit_h_min -20
_diffrn_reflns_limit_k_max 17
_diffrn_reflns_limit_k_min -17
_diffrn_reflns_limit_l_max 20
_diffrn_reflns_limit_l_min -20
_diffrn_reflns_number 272934
_diffrn_reflns_point_group_measured_fraction_full 0.996
_diffrn_reflns_point_group_measured_fraction_max 0.999
_diffrn_reflns_theta_full 25.242
_diffrn_reflns_theta_max 49.117
_diffrn_reflns_theta_min 2.890
_diffrn_source 'I\mS micro-focus sealed tube, multilayer optics'
_exptl_absorpt_coefficient_mu 0.404
_exptl_absorpt_correction_T_max 0.7503
_exptl_absorpt_correction_T_min 0.6984
_exptl_absorpt_correction_type multi-scan
_exptl_absorpt_process_details 'SADABS (Sheldrick, 2009)'
_exptl_crystal_colour colourless
_exptl_crystal_density_diffrn 1.342
_exptl_crystal_density_method 'not measured'
_exptl_crystal_description block
_exptl_crystal_F_000 348
_exptl_crystal_size_max 0.560
_exptl_crystal_size_mid 0.335
_exptl_crystal_size_min 0.260
_refine_diff_density_max 0.265
_refine_diff_density_min -0.296
_refine_diff_density_rms 0.065
_refine_ls_abs_structure_details
; 
 Flack x determined using 7059 quotients [(I+)-(I-)]/[(I+)+(I-)] 
 (Parsons, Flack and Wagner, Acta Cryst. B69 (2013) 249-259). 
;
_refine_ls_abs_structure_Flack 0.004(4)
_refine_ls_extinction_method none
_refine_ls_goodness_of_fit_ref 1.078
_refine_ls_hydrogen_treatment mixed
_refine_ls_matrix_type full
_refine_ls_number_parameters 203
_refine_ls_number_reflns 16136
_refine_ls_number_restraints 8
_refine_ls_restrained_S_all 1.079
_refine_ls_R_factor_all 0.0207
_refine_ls_R_factor_gt 0.0189
_refine_ls_shift/su_max 0.002
_refine_ls_shift/su_mean 0.000
_refine_ls_structure_factor_coef Fsqd
_refine_ls_weighting_details 'w=1/[\s^2^(Fo^2^)+(0.0329P)^2^+0.0050P] where P=(Fo^2^+2Fc^2^)/3'
_refine_ls_weighting_scheme calc
_refine_ls_wR_factor_gt 0.0511
_refine_ls_wR_factor_ref 0.0516
_reflns_Friedel_coverage 0.921
_reflns_Friedel_fraction_full 0.999
_reflns_Friedel_fraction_max 1.000
_reflns_number_gt 15392
_reflns_number_total 16136
_reflns_threshold_expression 'I > 2\s(I)'
_cod_data_source_file d0dt02391d2.cif
_cod_data_source_block D18099
_cod_depositor_comments 'Adding full bibliography for 7705304--7705305.cif.'
_cod_original_sg_symbol_H-M 'P 21'
_cod_database_code 7705305
_shelx_shelxl_version_number 2017/1
_shelx_space_group_comment
; 
The symmetry employed for this shelxl refinement is uniquely defined 
by the following loop, which should always be used as a source of 
symmetry information in preference to the above space-group names. 
They are only intended as comments. 
;
_shelx_estimated_absorpt_t_min 0.805
_shelx_estimated_absorpt_t_max 0.902

loop_
_space_group_symop_operation_xyz
'x, y, z'
'-x, y+1/2, -z'

loop_
_atom_site_label
_atom_site_type_symbol
_atom_site_fract_x
_atom_site_fract_y
_atom_site_fract_z
_atom_site_U_iso_or_equiv
_atom_site_adp_type
_atom_site_occupancy
_atom_site_site_symmetry_order
_atom_site_calc_flag
_atom_site_refinement_flags_posn
_atom_site_refinement_flags_adp
_atom_site_refinement_flags_occupancy
_atom_site_disorder_assembly
_atom_site_disorder_group
Cl1 Cl 0.82817(2) 0.06587(2) 0.57900(2) 0.01235(2) Uani 1 1 d . . . . .
Cl2 Cl 0.93029(2) 0.93419(2) 0.06400(2) 0.01266(2) Uani 1 1 d . . . . .
O1 O 0.90671(5) 0.58377(7) 0.68293(4) 0.02008(8) Uani 1 1 d D . . . .
H1 H 0.9565(13) 0.5290(18) 0.7410(14) 0.030 Uiso 1 1 d D U . . .
N1 N 0.88200(4) 0.39407(5) 0.44127(4) 0.00975(5) Uani 1 1 d D . . . .
H1A H 0.8656(11) 0.4632(13) 0.5174(10) 0.012 Uiso 1 1 d D U . . .
H1B H 0.8687(11) 0.2931(13) 0.4710(10) 0.012 Uiso 1 1 d D U . . .
H1C H 0.9617(10) 0.3992(14) 0.4135(10) 0.012 Uiso 1 1 d D U . . .
N2 N 0.93461(3) 0.59506(4) 0.19264(4) 0.00902(4) Uani 1 1 d D . . . .
H2A H 0.9402(11) 0.6877(13) 0.1565(10) 0.011 Uiso 1 1 d D U . . .
H2B H 1.0004(10) 0.5961(14) 0.2592(10) 0.011 Uiso 1 1 d D U . . .
H2C H 0.9530(10) 0.5305(13) 0.1295(10) 0.011 Uiso 1 1 d D U . . .
C1 C 0.77776(4) 0.41397(4) 0.32369(4) 0.00758(5) Uani 1 1 d . . . . .
C2 C 0.79437(4) 0.57527(5) 0.24982(4) 0.00742(4) Uani 1 1 d . . . . .
C3 C 0.68653(4) 0.58051(5) 0.12874(4) 0.01011(5) Uani 1 1 d . . . . .
H3 H 0.697770 0.681815 0.076877 0.012 Uiso 1 1 calc R U . . .
C4 C 0.54224(4) 0.57709(6) 0.18738(4) 0.01166(6) Uani 1 1 d . . . . .
H4 H 0.471953 0.583608 0.109954 0.014 Uiso 1 1 calc R U . . .
C5 C 0.52477(4) 0.41783(5) 0.26298(4) 0.01103(6) Uani 1 1 d . . . . .
H5 H 0.430867 0.413710 0.300271 0.013 Uiso 1 1 calc R U . . .
C6 C 0.63253(4) 0.41076(5) 0.38288(4) 0.00910(5) Uani 1 1 d . . . . .
H6 H 0.620998 0.308907 0.433871 0.011 Uiso 1 1 calc R U . . .
C7 C 0.79463(4) 0.27392(5) 0.22575(5) 0.01062(5) Uani 1 1 d . . . . .
H7A H 0.784964 0.172687 0.276095 0.013 Uiso 1 1 calc R U . . .
H7AB H 0.887443 0.276732 0.188420 0.013 Uiso 1 1 calc R U . . .
C8 C 0.68580(5) 0.28260(6) 0.10811(5) 0.01279(6) Uani 1 1 d . . . . .
H8 H 0.697532 0.191128 0.044314 0.015 Uiso 1 1 calc R U . . .
C9 C 0.70238(4) 0.43940(7) 0.03064(4) 0.01287(6) Uani 1 1 d . . . . .
H9A H 0.632046 0.446361 -0.045300 0.015 Uiso 1 1 calc R U . . .
H9AB H 0.794094 0.443092 -0.009070 0.015 Uiso 1 1 calc R U . . .
C10 C 0.54229(5) 0.27673(6) 0.16628(5) 0.01425(7) Uani 1 1 d . . . . .
H10A H 0.471544 0.281256 0.090571 0.017 Uiso 1 1 calc R U . . .
H10B H 0.530567 0.175903 0.216686 0.017 Uiso 1 1 calc R U . . .
C11 C 0.77340(4) 0.71486(5) 0.34811(4) 0.00985(5) Uani 1 1 d . . . . .
H11A H 0.842882 0.709855 0.424936 0.012 Uiso 1 1 calc R U . . .
H11B H 0.785483 0.816568 0.299110 0.012 Uiso 1 1 calc R U . . .
C12 C 0.62877(4) 0.70772(5) 0.40413(5) 0.01168(6) Uani 1 1 d . . . . .
H12 H 0.615786 0.798658 0.468195 0.014 Uiso 1 1 calc R U . . .
C13 C 0.52250(5) 0.71803(6) 0.28409(5) 0.01428(7) Uani 1 1 d . . . . .
H13A H 0.534062 0.819096 0.233987 0.017 Uiso 1 1 calc R U . . .
H13B H 0.428622 0.715735 0.318954 0.017 Uiso 1 1 calc R U . . .
C14 C 0.60951(4) 0.55023(5) 0.48012(4) 0.01132(6) Uani 1 1 d . . . . .
H14A H 0.675714 0.543861 0.559669 0.014 Uiso 1 1 calc R U . . .
H14B H 0.515522 0.544870 0.514467 0.014 Uiso 1 1 calc R U . . .
C15 C 0.81860(6) 0.68348(7) 0.75794(5) 0.01575(7) Uani 1 1 d . . . . .
H15A H 0.788312 0.773454 0.700538 0.024 Uiso 1 1 calc R U . . .
H15B H 0.868509 0.723120 0.840214 0.024 Uiso 1 1 calc R U . . .
H15C H 0.738394 0.622413 0.784643 0.024 Uiso 1 1 calc R U . . .

loop_
_atom_site_aniso_label
_atom_site_aniso_U_11
_atom_site_aniso_U_22
_atom_site_aniso_U_33
_atom_site_aniso_U_23
_atom_site_aniso_U_13
_atom_site_aniso_U_12
Cl1 0.00921(3) 0.01204(3) 0.01567(4) 0.00387(3) -0.00101(3) -0.00001(3)
Cl2 0.01620(4) 0.01042(3) 0.01160(3) 0.00110(3) 0.00330(3) -0.00188(3)
O1 0.01717(14) 0.0297(2) 0.01298(12) -0.00625(13) -0.00345(10) 0.00750(14)
N1 0.00882(10) 0.01068(11) 0.00959(11) 0.00191(9) -0.00150(8) -0.00025(9)
N2 0.00782(10) 0.01014(11) 0.00921(10) 0.00009(8) 0.00149(8) -0.00083(8)
C1 0.00706(10) 0.00774(12) 0.00785(10) 0.00050(8) -0.00060(8) -0.00051(8)
C2 0.00671(9) 0.00800(11) 0.00757(10) 0.00067(9) 0.00051(8) -0.00012(9)
C3 0.00873(11) 0.01305(14) 0.00847(11) 0.00219(10) -0.00076(9) 0.00014(10)
C4 0.00762(11) 0.01522(15) 0.01200(13) 0.00240(12) -0.00122(9) 0.00118(11)
C5 0.00728(11) 0.01412(15) 0.01159(13) 0.00038(11) -0.00061(9) -0.00207(11)
C6 0.00767(11) 0.01026(13) 0.00938(11) 0.00100(9) 0.00059(9) -0.00157(9)
C7 0.01083(13) 0.00864(12) 0.01233(13) -0.00204(10) -0.00024(10) -0.00013(10)
C8 0.01217(14) 0.01422(15) 0.01187(14) -0.00402(11) -0.00089(11) -0.00256(12)
C9 0.01184(13) 0.01850(16) 0.00813(11) -0.00106(12) -0.00109(10) -0.00180(13)
C10 0.01146(14) 0.01624(16) 0.01488(16) -0.00306(13) -0.00137(12) -0.00487(12)
C11 0.00985(12) 0.00825(12) 0.01159(13) -0.00109(10) 0.00195(10) -0.00038(10)
C12 0.01049(13) 0.01110(13) 0.01368(14) -0.00138(11) 0.00329(11) 0.00131(11)
C13 0.01022(14) 0.01437(15) 0.01833(17) 0.00198(13) 0.00155(12) 0.00411(12)
C14 0.01016(12) 0.01394(15) 0.01004(12) -0.00085(10) 0.00261(10) -0.00100(11)
C15 0.01655(17) 0.01649(17) 0.01422(16) -0.00089(13) 0.00093(13) 0.00148(14)

loop_
_atom_type_symbol
_atom_type_description
_atom_type_scat_dispersion_real
_atom_type_scat_dispersion_imag
_atom_type_scat_source
C C 0.0033 0.0016 'International Tables Vol C Tables 4.2.6.8 and 6.1.1.4'
H H 0.0000 0.0000 'International Tables Vol C Tables 4.2.6.8 and 6.1.1.4'
N N 0.0061 0.0033 'International Tables Vol C Tables 4.2.6.8 and 6.1.1.4'
O O 0.0106 0.0060 'International Tables Vol C Tables 4.2.6.8 and 6.1.1.4'
Cl Cl 0.1484 0.1585 'International Tables Vol C Tables 4.2.6.8 and 6.1.1.4'

loop_
_geom_angle_atom_site_label_1
_geom_angle_atom_site_label_2
_geom_angle_atom_site_label_3
_geom_angle
_geom_angle_site_symmetry_1
_geom_angle_site_symmetry_3
_geom_angle_publ_flag
C15 O1 H1 108.1(9) . . ?
C1 N1 H1A 113.1(6) . . ?
C1 N1 H1B 104.3(6) . . ?
H1A N1 H1B 106.7(9) . . ?
C1 N1 H1C 110.6(7) . . ?
H1A N1 H1C 114.0(10) . . ?
H1B N1 H1C 107.5(10) . . ?
C2 N2 H2A 109.1(7) . . ?
C2 N2 H2B 111.4(7) . . ?
H2A N2 H2B 103.6(10) . . ?
C2 N2 H2C 115.0(7) . . ?
H2A N2 H2C 105.3(10) . . ?
H2B N2 H2C 111.6(10) . . ?
N1 C1 C7 107.66(3) . . ?
N1 C1 C2 111.80(3) . . ?
C7 C1 C2 111.51(3) . . ?
N1 C1 C6 108.00(3) . . ?
C7 C1 C6 110.10(3) . . ?
C2 C1 C6 107.71(3) . . ?
N2 C2 C11 107.12(3) . . ?
N2 C2 C1 112.59(3) . . ?
C11 C2 C1 111.04(3) . . ?
N2 C2 C3 108.04(3) . . ?
C11 C2 C3 110.59(3) . . ?
C1 C2 C3 107.45(3) . . ?
C9 C3 C4 109.58(4) . . ?
C9 C3 C2 111.79(3) . . ?
C4 C3 C2 108.38(3) . . ?
C9 C3 H3 109.0 . . ?
C4 C3 H3 109.0 . . ?
C2 C3 H3 109.0 . . ?
C13 C4 C3 110.82(4) . . ?
C13 C4 C5 110.92(4) . . ?
C3 C4 C5 108.39(3) . . ?
C13 C4 H4 108.9 . . ?
C3 C4 H4 108.9 . . ?
C5 C4 H4 108.9 . . ?
C10 C5 C6 110.42(4) . . ?
C10 C5 C4 111.10(4) . . ?
C6 C5 C4 108.18(3) . . ?
C10 C5 H5 109.0 . . ?
C6 C5 H5 109.0 . . ?
C4 C5 H5 109.0 . . ?
C14 C6 C5 109.20(3) . . ?
C14 C6 C1 112.21(3) . . ?
C5 C6 C1 108.58(3) . . ?
C14 C6 H6 108.9 . . ?
C5 C6 H6 108.9 . . ?
C1 C6 H6 108.9 . . ?
C1 C7 C8 110.05(3) . . ?
C1 C7 H7A 109.7 . . ?
C8 C7 H7A 109.7 . . ?
C1 C7 H7AB 109.7 . . ?
C8 C7 H7AB 109.7 . . ?
H7A C7 H7AB 108.2 . . ?
C7 C8 C10 109.47(4) . . ?
C7 C8 C9 109.11(4) . . ?
C10 C8 C9 109.15(4) . . ?
C7 C8 H8 109.7 . . ?
C10 C8 H8 109.7 . . ?
C9 C8 H8 109.7 . . ?
C8 C9 C3 109.93(3) . . ?
C8 C9 H9A 109.7 . . ?
C3 C9 H9A 109.7 . . ?
C8 C9 H9AB 109.7 . . ?
C3 C9 H9AB 109.7 . . ?
H9A C9 H9AB 108.2 . . ?
C5 C10 C8 109.37(4) . . ?
C5 C10 H10A 109.8 . . ?
C8 C10 H10A 109.8 . . ?
C5 C10 H10B 109.8 . . ?
C8 C10 H10B 109.8 . . ?
H10A C10 H10B 108.2 . . ?
C12 C11 C2 110.00(3) . . ?
C12 C11 H11A 109.7 . . ?
C2 C11 H11A 109.7 . . ?
C12 C11 H11B 109.7 . . ?
C2 C11 H11B 109.7 . . ?
H11A C11 H11B 108.2 . . ?
C13 C12 C14 109.05(4) . . ?
C13 C12 C11 108.98(4) . . ?
C14 C12 C11 109.86(3) . . ?
C13 C12 H12 109.6 . . ?
C14 C12 H12 109.6 . . ?
C11 C12 H12 109.6 . . ?
C12 C13 C4 109.22(3) . . ?
C12 C13 H13A 109.8 . . ?
C4 C13 H13A 109.8 . . ?
C12 C13 H13B 109.8 . . ?
C4 C13 H13B 109.8 . . ?
H13A C13 H13B 108.3 . . ?
C6 C14 C12 109.68(3) . . ?
C6 C14 H14A 109.7 . . ?
C12 C14 H14A 109.7 . . ?
C6 C14 H14B 109.7 . . ?
C12 C14 H14B 109.7 . . ?
H14A C14 H14B 108.2 . . ?
O1 C15 H15A 109.5 . . ?
O1 C15 H15B 109.5 . . ?
H15A C15 H15B 109.5 . . ?
O1 C15 H15C 109.5 . . ?
H15A C15 H15C 109.5 . . ?
H15B C15 H15C 109.5 . . ?

loop_
_geom_bond_atom_site_label_1
_geom_bond_atom_site_label_2
_geom_bond_distance
_geom_bond_site_symmetry_2
_geom_bond_publ_flag
O1 C15 1.4257(7) . ?
O1 H1 0.864(13) . ?
N1 C1 1.5098(5) . ?
N1 H1A 0.963(10) . ?
N1 H1B 0.908(11) . ?
N1 H1C 0.835(10) . ?
N2 C2 1.5078(5) . ?
N2 H2A 0.858(10) . ?
N2 H2B 0.893(10) . ?
N2 H2C 0.847(10) . ?
C1 C7 1.5312(5) . ?
C1 C2 1.5487(5) . ?
C1 C6 1.5519(5) . ?
C2 C11 1.5363(6) . ?
C2 C3 1.5489(5) . ?
C3 C9 1.5377(7) . ?
C3 C4 1.5413(6) . ?
C3 H3 1.0000 . ?
C4 C13 1.5335(7) . ?
C4 C5 1.5429(6) . ?
C4 H4 1.0000 . ?
C5 C10 1.5313(7) . ?
C5 C6 1.5404(6) . ?
C5 H5 1.0000 . ?
C6 C14 1.5324(6) . ?
C6 H6 1.0000 . ?
C7 C8 1.5319(6) . ?
C7 H7A 0.9900 . ?
C7 H7AB 0.9900 . ?
C8 C10 1.5328(7) . ?
C8 C9 1.5329(7) . ?
C8 H8 1.0000 . ?
C9 H9A 0.9900 . ?
C9 H9AB 0.9900 . ?
C10 H10A 0.9900 . ?
C10 H10B 0.9900 . ?
C11 C12 1.5349(6) . ?
C11 H11A 0.9900 . ?
C11 H11B 0.9900 . ?
C12 C13 1.5334(7) . ?
C12 C14 1.5343(6) . ?
C12 H12 1.0000 . ?
C13 H13A 0.9900 . ?
C13 H13B 0.9900 . ?
C14 H14A 0.9900 . ?
C14 H14B 0.9900 . ?
C15 H15A 0.9800 . ?
C15 H15B 0.9800 . ?
C15 H15C 0.9800 . ?

loop_
_geom_hbond_atom_site_label_D
_geom_hbond_atom_site_label_H
_geom_hbond_atom_site_label_A
_geom_hbond_distance_DH
_geom_hbond_distance_HA
_geom_hbond_distance_DA
_geom_hbond_angle_DHA
_geom_hbond_site_symmetry_A
_geom_hbond_publ_flag
O1 H1 Cl2 0.864(13) 2.303(13) 3.1438(4) 164.5(13) 2_746 yes
N1 H1A O1 0.963(10) 1.937(10) 2.8517(6) 157.8(9) . yes
N1 H1B Cl1 0.908(11) 2.228(11) 3.1258(4) 169.8(9) . yes
N1 H1C Cl1 0.835(10) 2.480(10) 3.1864(4) 143.0(10) 2_756 yes
N2 H2A Cl2 0.858(10) 2.262(10) 3.1172(4) 173.8(10) . yes
N2 H2B Cl1 0.893(10) 2.265(10) 3.1527(4) 172.7(10) 2_756 yes
N2 H2C Cl2 0.847(10) 2.389(10) 3.1840(4) 156.5(9) 2_745 yes
